data_1569368
loop_
_publ_author_name
'Wu, Yimin'
'Liu, Xiaoyu'
'Liu, Junjie'
'Yang, Ge'
'Han, Songyan'
'Yang, Dezhi'
'Cao, Xiaosong'
'Ma, Dongge'
'Bin, Zhengyang'
'You, Jingsong'

_publ_section_title
;
 Geometry engineering of a multiple resonance core <i>via</i> a
 phenyl-embedded strategy toward highly efficient narrowband blue OLEDs.
;
_journal_issue 9
_journal_name_full 'Materials horizons'
_journal_page_first 3785
_journal_page_last 3790
_journal_paper_doi 10.1039/d3mh00617d
_journal_volume 10
_journal_year 2023
_chemical_formula_moiety 'C24 H13 N O2'
_chemical_formula_sum 'C24 H13 N O2'
_chemical_formula_weight 347.35
_space_group_crystal_system triclinic
_space_group_IT_number 2
_space_group_name_Hall '-P 1'
_space_group_name_H-M_alt 'P -1'
_atom_sites_solution_hydrogens geom
_atom_sites_solution_primary dual
_audit_creation_date 2021-10-18
_audit_creation_method
;
Olex2 1.3
(compiled 2020.11.12 svn.r5f609507 for OlexSys, GUI svn.r6408)
;
_audit_update_record
;
2023-03-15 deposited with the CCDC.	2023-06-28 downloaded from the CCDC.
;
_cell_angle_alpha 61.646(6)
_cell_angle_beta 69.236(4)
_cell_angle_gamma 83.968(6)
_cell_formula_units_Z 2
_cell_length_a 8.0822(16)
_cell_length_b 11.0340(19)
_cell_length_c 11.143(2)
_cell_measurement_reflns_used 6071
_cell_measurement_temperature 308(2)
_cell_measurement_theta_max 27.405
_cell_measurement_theta_min 2.837
_cell_volume 815.3(3)
_computing_cell_refinement 'SAINT V8.40B (?, 2016)'
_computing_data_reduction 'SAINT V8.40B (?, 2016)'
_computing_molecular_graphics 'Olex2 1.3 (Dolomanov et al., 2009)'
_computing_publication_material 'Olex2 1.3 (Dolomanov et al., 2009)'
_computing_structure_refinement 'SHELXL 2014/7 (Sheldrick, 2015)'
_computing_structure_solution 'SHELXT 2018/2 (Sheldrick, 2018)'
_diffrn_ambient_temperature 308.0
_diffrn_measured_fraction_theta_full 1.000
_diffrn_measured_fraction_theta_max 0.999
_diffrn_measurement_device_type 'Bruker APEX-II CCD'
_diffrn_measurement_method '\f and \w scans'
_diffrn_radiation_type MoK\a
_diffrn_radiation_wavelength 0.71073
_diffrn_reflns_av_R_equivalents 0.0624
_diffrn_reflns_av_unetI/netI 0.0465
_diffrn_reflns_Laue_measured_fraction_full 1.000
_diffrn_reflns_Laue_measured_fraction_max 0.999
_diffrn_reflns_limit_h_max 10
_diffrn_reflns_limit_h_min -10
_diffrn_reflns_limit_k_max 14
_diffrn_reflns_limit_k_min -14
_diffrn_reflns_limit_l_max 14
_diffrn_reflns_limit_l_min -14
_diffrn_reflns_number 22848
_diffrn_reflns_point_group_measured_fraction_full 1.000
_diffrn_reflns_point_group_measured_fraction_max 0.999
_diffrn_reflns_theta_full 25.242
_diffrn_reflns_theta_max 27.481
_diffrn_reflns_theta_min 2.104
_diffrn_source_current 1.4
_diffrn_source_power 0.07
_diffrn_source_voltage 50.0
_diffrn_standards_number 0
_exptl_absorpt_coefficient_mu 0.090
_exptl_absorpt_correction_T_max 0.7456
_exptl_absorpt_correction_T_min 0.6377
_exptl_absorpt_correction_type multi-scan
_exptl_absorpt_process_details
;
SADABS-2016/2 (Bruker,2016/2) was used for absorption correction.
wR2(int) was 0.1345 before and 0.0672 after correction.
The Ratio of minimum to maximum transmission is 0.8553.
The \l/2 correction factor is Not present.
;
_exptl_crystal_colour 'clear yellowish yellow'
_exptl_crystal_colour_lustre clear
_exptl_crystal_colour_modifier yellowish
_exptl_crystal_colour_primary yellow
_exptl_crystal_density_diffrn 1.415
_exptl_crystal_description plate
_exptl_crystal_F_000 360
_exptl_crystal_size_max 0.41
_exptl_crystal_size_mid 0.4
_exptl_crystal_size_min 0.21
_refine_diff_density_max 0.168
_refine_diff_density_min -0.167
_refine_diff_density_rms 0.036
_refine_ls_extinction_method none
_refine_ls_goodness_of_fit_ref 1.030
_refine_ls_hydrogen_treatment constr
_refine_ls_matrix_type full
_refine_ls_number_parameters 244
_refine_ls_number_reflns 3742
_refine_ls_number_restraints 0
_refine_ls_restrained_S_all 1.030
_refine_ls_R_factor_all 0.0650
_refine_ls_R_factor_gt 0.0429
_refine_ls_shift/su_max 0.000
_refine_ls_shift/su_mean 0.000
_refine_ls_structure_factor_coef Fsqd
_refine_ls_weighting_details 'w=1/[\s^2^(Fo^2^)+(0.0421P)^2^+0.1909P] where P=(Fo^2^+2Fc^2^)/3'
_refine_ls_weighting_scheme calc
_refine_ls_wR_factor_gt 0.1031
_refine_ls_wR_factor_ref 0.1158
_reflns_Friedel_coverage 0.000
_reflns_number_gt 2789
_reflns_number_total 3742
_reflns_threshold_expression 'I > 2\s(I)'
_cod_data_source_file d3mh00617d2.cif
_cod_data_source_block mo_wym_h5_0ma_a
_cod_depositor_comments 'Adding full bibliography for 1569367--1569372.cif.'
_cod_database_code 1569368
_shelx_shelxl_version_number 2014/7
_shelx_space_group_comment
;
The symmetry employed for this shelxl refinement is uniquely defined
by the following loop, which should always be used as a source of
symmetry information in preference to the above space-group names.
They are only intended as comments.
;
_shelx_estimated_absorpt_t_max 0.981
_shelx_estimated_absorpt_t_min 0.964
_olex2_refinement_description
;
1. Fixed Uiso
 At 1.2 times of:
  All C(H) groups
2.a Aromatic/amide H refined with riding coordinates:
 C1(H1), C2(H2), C8(H8), C9(H9), C10(H10), C12(H12), C13(H13), C14(H14),
 C16(H16), C17(H17), C18(H18), C19(H19), C23(H23)
;
_olex2_submission_special_instructions 'No special instructions were received'

loop_
_space_group_symop_operation_xyz
'x, y, z'
'-x, -y, -z'

loop_
_atom_site_label
_atom_site_type_symbol
_atom_site_fract_x
_atom_site_fract_y
_atom_site_fract_z
_atom_site_U_iso_or_equiv
_atom_site_adp_type
_atom_site_occupancy
_atom_site_site_symmetry_order
_atom_site_calc_flag
_atom_site_refinement_flags_posn
_atom_site_refinement_flags_adp
_atom_site_refinement_flags_occupancy
_atom_site_disorder_assembly
_atom_site_disorder_group
O1 O 0.34579(17) -0.11217(12) 0.76677(12) 0.0597(3) Uani 1 1 d . . . . .
O2 O 0.10512(18) 0.15734(13) 0.13505(12) 0.0661(4) Uani 1 1 d . . . . .
N1 N 0.24446(15) 0.20626(12) 0.42621(11) 0.0354(3) Uani 1 1 d . . . . .
C1 C 0.2540(2) -0.18630(18) 0.4553(2) 0.0599(5) Uani 1 1 d . . . . .
H1 H 0.2607 -0.2730 0.4599 0.072 Uiso 1 1 calc R U . . .
C2 C 0.2199(2) -0.07482(18) 0.34097(19) 0.0536(4) Uani 1 1 d . . . . .
H2 H 0.2012 -0.0874 0.2698 0.064 Uiso 1 1 calc R U . . .
C3 C 0.21315(19) 0.05604(15) 0.33042(15) 0.0417(3) Uani 1 1 d . . . . .
C4 C 0.1652(2) 0.17319(17) 0.21380(15) 0.0447(4) Uani 1 1 d . . . . .
C5 C 0.20440(19) 0.31004(15) 0.19302(14) 0.0398(3) Uani 1 1 d . . . . .
C6 C 0.26066(18) 0.32312(14) 0.29075(13) 0.0349(3) Uani 1 1 d . . . . .
C7 C 0.34289(18) 0.45232(14) 0.25022(14) 0.0362(3) Uani 1 1 d . . . . .
C8 C 0.4399(2) 0.46870(16) 0.32593(15) 0.0413(3) Uani 1 1 d . . . . .
H8 H 0.4524 0.3923 0.4074 0.050 Uiso 1 1 calc R U . . .
C9 C 0.5151(2) 0.59449(17) 0.28147(17) 0.0500(4) Uani 1 1 d . . . . .
H9 H 0.5790 0.6030 0.3323 0.060 Uiso 1 1 calc R U . . .
C10 C 0.4968(2) 0.71151(17) 0.15944(18) 0.0544(4) Uani 1 1 d . . . . .
H10 H 0.5439 0.7978 0.1325 0.065 Uiso 1 1 calc R U . . .
C11 C 0.33492(19) 0.57005(15) 0.12066(14) 0.0403(3) Uani 1 1 d . . . . .
C12 C 0.4108(2) 0.69903(16) 0.08091(17) 0.0495(4) Uani 1 1 d . . . . .
H12 H 0.4016 0.7770 -0.0008 0.059 Uiso 1 1 calc R U . . .
C13 C 0.2572(2) 0.55502(17) 0.03251(15) 0.0471(4) Uani 1 1 d . . . . .
H13 H 0.2455 0.6327 -0.0483 0.057 Uiso 1 1 calc R U . . .
C14 C 0.2000(2) 0.42933(17) 0.06468(15) 0.0472(4) Uani 1 1 d . . . . .
H14 H 0.1570 0.4204 0.0019 0.057 Uiso 1 1 calc R U . . .
C15 C 0.19231(18) 0.21358(14) 0.55836(13) 0.0353(3) Uani 1 1 d . . . . .
C16 C 0.10647(19) 0.32558(15) 0.57165(15) 0.0412(3) Uani 1 1 d . . . . .
H16 H 0.0853 0.3987 0.4921 0.049 Uiso 1 1 calc R U . . .
C17 C 0.0531(2) 0.32791(17) 0.70239(16) 0.0480(4) Uani 1 1 d . . . . .
H17 H -0.0039 0.4030 0.7101 0.058 Uiso 1 1 calc R U . . .
C18 C 0.0827(2) 0.22016(18) 0.82290(16) 0.0515(4) Uani 1 1 d . . . . .
H18 H 0.0475 0.2233 0.9103 0.062 Uiso 1 1 calc R U . . .
C19 C 0.1646(2) 0.10922(17) 0.81134(15) 0.0471(4) Uani 1 1 d . . . . .
H19 H 0.1840 0.0365 0.8920 0.056 Uiso 1 1 calc R U . . .
C20 C 0.21970(18) 0.10308(15) 0.68036(14) 0.0384(3) Uani 1 1 d . . . . .
C21 C 0.28888(19) -0.02358(15) 0.67519(15) 0.0422(4) Uani 1 1 d . . . . .
C22 C 0.27212(19) -0.03956(15) 0.55631(16) 0.0419(3) Uani 1 1 d . . . . .
C23 C 0.2780(2) -0.16867(17) 0.56251(19) 0.0530(4) Uani 1 1 d . . . . .
H23 H 0.2985 -0.2445 0.6405 0.064 Uiso 1 1 calc R U . . .
C24 C 0.24395(18) 0.07496(14) 0.43693(14) 0.0369(3) Uani 1 1 d . . . . .

loop_
_atom_site_aniso_label
_atom_site_aniso_U_11
_atom_site_aniso_U_22
_atom_site_aniso_U_33
_atom_site_aniso_U_23
_atom_site_aniso_U_13
_atom_site_aniso_U_12
O1 0.0675(8) 0.0491(7) 0.0474(7) -0.0058(5) -0.0296(6) 0.0115(6)
O2 0.0826(9) 0.0754(9) 0.0434(6) -0.0225(6) -0.0261(6) -0.0181(7)
N1 0.0408(6) 0.0356(6) 0.0244(5) -0.0107(5) -0.0110(5) 0.0050(5)
C1 0.0624(11) 0.0453(9) 0.0710(12) -0.0317(9) -0.0168(9) 0.0071(8)
C2 0.0508(9) 0.0587(10) 0.0539(10) -0.0337(9) -0.0093(8) -0.0013(8)
C3 0.0373(8) 0.0468(9) 0.0360(7) -0.0196(7) -0.0061(6) -0.0013(6)
C4 0.0420(8) 0.0590(10) 0.0296(7) -0.0197(7) -0.0076(6) -0.0064(7)
C5 0.0373(7) 0.0487(9) 0.0278(7) -0.0145(6) -0.0097(6) 0.0017(6)
C6 0.0342(7) 0.0388(7) 0.0237(6) -0.0105(6) -0.0078(5) 0.0050(6)
C7 0.0351(7) 0.0399(8) 0.0263(6) -0.0131(6) -0.0070(5) 0.0057(6)
C8 0.0437(8) 0.0433(8) 0.0320(7) -0.0143(6) -0.0132(6) 0.0050(6)
C9 0.0519(9) 0.0502(9) 0.0455(9) -0.0203(7) -0.0160(7) -0.0017(7)
C10 0.0599(10) 0.0429(9) 0.0491(9) -0.0158(7) -0.0127(8) -0.0044(7)
C11 0.0396(8) 0.0418(8) 0.0276(7) -0.0109(6) -0.0073(6) 0.0066(6)
C12 0.0519(9) 0.0414(9) 0.0362(8) -0.0074(7) -0.0103(7) 0.0042(7)
C13 0.0516(9) 0.0491(9) 0.0267(7) -0.0072(6) -0.0149(6) 0.0082(7)
C14 0.0478(9) 0.0609(10) 0.0290(7) -0.0163(7) -0.0161(6) 0.0048(7)
C15 0.0341(7) 0.0406(7) 0.0253(6) -0.0112(6) -0.0097(5) 0.0017(6)
C16 0.0430(8) 0.0435(8) 0.0288(7) -0.0131(6) -0.0100(6) 0.0069(6)
C17 0.0490(9) 0.0548(10) 0.0362(8) -0.0232(7) -0.0090(7) 0.0075(7)
C18 0.0588(10) 0.0633(11) 0.0290(7) -0.0218(7) -0.0100(7) -0.0011(8)
C19 0.0516(9) 0.0513(9) 0.0268(7) -0.0069(6) -0.0153(6) -0.0044(7)
C20 0.0362(7) 0.0411(8) 0.0282(7) -0.0078(6) -0.0114(5) -0.0017(6)
C21 0.0383(7) 0.0389(8) 0.0326(7) -0.0042(6) -0.0113(6) 0.0002(6)
C22 0.0361(7) 0.0389(8) 0.0398(8) -0.0132(6) -0.0094(6) 0.0042(6)
C23 0.0510(9) 0.0410(9) 0.0552(10) -0.0174(8) -0.0148(8) 0.0090(7)
C24 0.0323(7) 0.0383(7) 0.0321(7) -0.0140(6) -0.0059(5) 0.0022(6)

loop_
_atom_type_symbol
_atom_type_description
_atom_type_scat_dispersion_real
_atom_type_scat_dispersion_imag
_atom_type_scat_source
C C 0.0033 0.0016 'International Tables Vol C Tables 4.2.6.8 and 6.1.1.4'
H H 0.0000 0.0000 'International Tables Vol C Tables 4.2.6.8 and 6.1.1.4'
N N 0.0061 0.0033 'International Tables Vol C Tables 4.2.6.8 and 6.1.1.4'
O O 0.0106 0.0060 'International Tables Vol C Tables 4.2.6.8 and 6.1.1.4'

loop_
_geom_angle_atom_site_label_1
_geom_angle_atom_site_label_2
_geom_angle_atom_site_label_3
_geom_angle
_geom_angle_site_symmetry_1
_geom_angle_site_symmetry_3
_geom_angle_publ_flag
C6 N1 C15 122.89(11) . . ?
C24 N1 C6 118.71(11) . . ?
C24 N1 C15 117.10(11) . . ?
C2 C1 H1 120.2 . . ?
C23 C1 H1 120.2 . . ?
C23 C1 C2 119.69(16) . . ?
C1 C2 H2 119.5 . . ?
C1 C2 C3 121.02(16) . . ?
C3 C2 H2 119.5 . . ?
C2 C3 C4 121.00(14) . . ?
C2 C3 C24 119.29(14) . . ?
C24 C3 C4 119.64(14) . . ?
O2 C4 C3 122.04(15) . . ?
O2 C4 C5 122.52(15) . . ?
C5 C4 C3 115.34(13) . . ?
C6 C5 C4 120.61(13) . . ?
C6 C5 C14 119.89(14) . . ?
C14 C5 C4 119.25(13) . . ?
N1 C6 C7 120.89(12) . . ?
C5 C6 N1 119.36(13) . . ?
C5 C6 C7 119.66(12) . . ?
C8 C7 C6 123.99(12) . . ?
C8 C7 C11 118.07(13) . . ?
C11 C7 C6 117.84(13) . . ?
C7 C8 H8 119.5 . . ?
C9 C8 C7 121.04(14) . . ?
C9 C8 H8 119.5 . . ?
C8 C9 H9 119.8 . . ?
C8 C9 C10 120.49(16) . . ?
C10 C9 H9 119.8 . . ?
C9 C10 H10 119.9 . . ?
C12 C10 C9 120.17(16) . . ?
C12 C10 H10 119.9 . . ?
C12 C11 C7 118.75(14) . . ?
C12 C11 C13 121.24(13) . . ?
C13 C11 C7 119.97(14) . . ?
C10 C12 C11 121.26(14) . . ?
C10 C12 H12 119.4 . . ?
C11 C12 H12 119.4 . . ?
C11 C13 H13 119.7 . . ?
C14 C13 C11 120.55(13) . . ?
C14 C13 H13 119.7 . . ?
C5 C14 H14 119.5 . . ?
C13 C14 C5 121.02(14) . . ?
C13 C14 H14 119.5 . . ?
C16 C15 N1 121.44(12) . . ?
C16 C15 C20 119.08(13) . . ?
C20 C15 N1 119.40(13) . . ?
C15 C16 H16 119.9 . . ?
C17 C16 C15 120.10(13) . . ?
C17 C16 H16 119.9 . . ?
C16 C17 H17 119.4 . . ?
C16 C17 C18 121.16(15) . . ?
C18 C17 H17 119.4 . . ?
C17 C18 H18 120.4 . . ?
C19 C18 C17 119.10(14) . . ?
C19 C18 H18 120.4 . . ?
C18 C19 H19 119.4 . . ?
C18 C19 C20 121.25(14) . . ?
C20 C19 H19 119.4 . . ?
C15 C20 C21 120.36(13) . . ?
C19 C20 C15 119.28(14) . . ?
C19 C20 C21 120.07(13) . . ?
O1 C21 C20 123.07(14) . . ?
O1 C21 C22 122.71(15) . . ?
C22 C21 C20 114.08(12) . . ?
C23 C22 C21 120.54(14) . . ?
C23 C22 C24 119.07(15) . . ?
C24 C22 C21 120.36(13) . . ?
C1 C23 C22 121.17(16) . . ?
C1 C23 H23 119.4 . . ?
C22 C23 H23 119.4 . . ?
N1 C24 C3 120.53(12) . . ?
N1 C24 C22 119.80(13) . . ?
C3 C24 C22 119.67(14) . . ?

loop_
_geom_bond_atom_site_label_1
_geom_bond_atom_site_label_2
_geom_bond_distance
_geom_bond_site_symmetry_2
_geom_bond_publ_flag
O1 C21 1.2245(17) . ?
O2 C4 1.2258(18) . ?
N1 C6 1.4159(16) . ?
N1 C15 1.4207(17) . ?
N1 C24 1.3963(18) . ?
C1 H1 0.9300 . ?
C1 C2 1.379(2) . ?
C1 C23 1.377(2) . ?
C2 H2 0.9300 . ?
C2 C3 1.389(2) . ?
C3 C4 1.472(2) . ?
C3 C24 1.404(2) . ?
C4 C5 1.466(2) . ?
C5 C6 1.3884(19) . ?
C5 C14 1.420(2) . ?
C6 C7 1.433(2) . ?
C7 C8 1.415(2) . ?
C7 C11 1.4293(19) . ?
C8 H8 0.9300 . ?
C8 C9 1.361(2) . ?
C9 H9 0.9300 . ?
C9 C10 1.404(2) . ?
C10 H10 0.9300 . ?
C10 C12 1.354(2) . ?
C11 C12 1.411(2) . ?
C11 C13 1.415(2) . ?
C12 H12 0.9300 . ?
C13 H13 0.9300 . ?
C13 C14 1.345(2) . ?
C14 H14 0.9300 . ?
C15 C16 1.397(2) . ?
C15 C20 1.4021(18) . ?
C16 H16 0.9300 . ?
C16 C17 1.377(2) . ?
C17 H17 0.9300 . ?
C17 C18 1.388(2) . ?
C18 H18 0.9300 . ?
C18 C19 1.368(2) . ?
C19 H19 0.9300 . ?
C19 C20 1.400(2) . ?
C20 C21 1.469(2) . ?
C21 C22 1.469(2) . ?
C22 C23 1.390(2) . ?
C22 C24 1.406(2) . ?
C23 H23 0.9300 . ?

loop_
_geom_torsion_atom_site_label_1
_geom_torsion_atom_site_label_2
_geom_torsion_atom_site_label_3
_geom_torsion_atom_site_label_4
_geom_torsion
_geom_torsion_site_symmetry_1
_geom_torsion_site_symmetry_2
_geom_torsion_site_symmetry_3
_geom_torsion_site_symmetry_4
_geom_torsion_publ_flag
O1 C21 C22 C23 16.2(2) . . . . ?
O1 C21 C22 C24 -165.94(14) . . . . ?
O2 C4 C5 C6 175.48(14) . . . . ?
O2 C4 C5 C14 -10.3(2) . . . . ?
N1 C6 C7 C8 11.4(2) . . . . ?
N1 C6 C7 C11 -172.29(12) . . . . ?
N1 C15 C16 C17 178.18(14) . . . . ?
N1 C15 C20 C19 -178.59(13) . . . . ?
N1 C15 C20 C21 -4.7(2) . . . . ?
C1 C2 C3 C4 -175.93(15) . . . . ?
C1 C2 C3 C24 0.9(2) . . . . ?
C2 C1 C23 C22 -1.3(3) . . . . ?
C2 C3 C4 O2 10.8(2) . . . . ?
C2 C3 C4 C5 -165.72(14) . . . . ?
C2 C3 C24 N1 177.62(13) . . . . ?
C2 C3 C24 C22 -3.2(2) . . . . ?
C3 C4 C5 C6 -8.1(2) . . . . ?
C3 C4 C5 C14 166.19(13) . . . . ?
C4 C3 C24 N1 -5.5(2) . . . . ?
C4 C3 C24 C22 173.63(13) . . . . ?
C4 C5 C6 N1 -13.3(2) . . . . ?
C4 C5 C6 C7 163.32(13) . . . . ?
C4 C5 C14 C13 -171.30(15) . . . . ?
C5 C6 C7 C8 -165.14(13) . . . . ?
C5 C6 C7 C11 11.13(19) . . . . ?
C6 N1 C15 C16 18.3(2) . . . . ?
C6 N1 C15 C20 -164.79(13) . . . . ?
C6 N1 C24 C3 -16.53(19) . . . . ?
C6 N1 C24 C22 164.33(12) . . . . ?
C6 C5 C14 C13 3.0(2) . . . . ?
C6 C7 C8 C9 179.87(14) . . . . ?
C6 C7 C11 C12 178.30(13) . . . . ?
C6 C7 C11 C13 -3.8(2) . . . . ?
C7 C8 C9 C10 0.5(2) . . . . ?
C7 C11 C12 C10 2.9(2) . . . . ?
C7 C11 C13 C14 -4.0(2) . . . . ?
C8 C7 C11 C12 -5.2(2) . . . . ?
C8 C7 C11 C13 172.72(13) . . . . ?
C8 C9 C10 C12 -3.0(3) . . . . ?
C9 C10 C12 C11 1.3(3) . . . . ?
C11 C7 C8 C9 3.6(2) . . . . ?
C11 C13 C14 C5 4.5(2) . . . . ?
C12 C11 C13 C14 173.85(15) . . . . ?
C13 C11 C12 C10 -175.04(15) . . . . ?
C14 C5 C6 N1 172.46(13) . . . . ?
C14 C5 C6 C7 -10.9(2) . . . . ?
C15 N1 C6 C5 -140.46(14) . . . . ?
C15 N1 C6 C7 42.94(18) . . . . ?
C15 N1 C24 C3 150.84(13) . . . . ?
C15 N1 C24 C22 -28.30(18) . . . . ?
C15 C16 C17 C18 -0.1(2) . . . . ?
C15 C20 C21 O1 166.19(14) . . . . ?
C15 C20 C21 C22 -17.96(19) . . . . ?
C16 C15 C20 C19 -1.6(2) . . . . ?
C16 C15 C20 C21 172.25(13) . . . . ?
C16 C17 C18 C19 -0.8(3) . . . . ?
C17 C18 C19 C20 0.4(2) . . . . ?
C18 C19 C20 C15 0.8(2) . . . . ?
C18 C19 C20 C21 -173.12(14) . . . . ?
C19 C20 C21 O1 -20.0(2) . . . . ?
C19 C20 C21 C22 155.87(14) . . . . ?
C20 C15 C16 C17 1.3(2) . . . . ?
C20 C21 C22 C23 -159.67(14) . . . . ?
C20 C21 C22 C24 18.19(19) . . . . ?
C21 C22 C23 C1 176.86(15) . . . . ?
C21 C22 C24 N1 4.6(2) . . . . ?
C21 C22 C24 C3 -174.59(13) . . . . ?
C23 C1 C2 C3 1.4(3) . . . . ?
C23 C22 C24 N1 -177.55(13) . . . . ?
C23 C22 C24 C3 3.3(2) . . . . ?
C24 N1 C6 C5 26.14(18) . . . . ?
C24 N1 C6 C7 -150.46(13) . . . . ?
C24 N1 C15 C16 -148.47(14) . . . . ?
C24 N1 C15 C20 28.41(18) . . . . ?
C24 C3 C4 O2 -166.06(14) . . . . ?
C24 C3 C4 C5 17.46(19) . . . . ?
C24 C22 C23 C1 -1.0(2) . . . . ?
